data_4505238
loop_
_publ_author_name
'Venegas-Yazigi, D.'
'Cubillos, M.'
'Le Fur, E.'
'Pivan, J. Y.'
'Garland, M. T.'
'Baggio, R.'
'Spodine, E.'

_publ_section_title
;
 Organo-Inorganic Tetrameric Zinc Cluster with Phosphate Bridges.
 [Zn4(HPO4)4(phen)4](H3PO4)2(H2O)4
;
_journal_issue 5
_journal_name_full 'Crystal Growth &amp; Design'
_journal_page_first 1695
_journal_paper_doi 10.1021/cg0502690
_journal_volume 5
_journal_year 2005
_chemical_formula_moiety 'C48 H36 N8 O16 P4 Zn4, 4(H2 O), 2(P H3 O4)'
_chemical_formula_sum 'C48 H50 N8 O28 P6 Zn4'
_chemical_formula_weight 1634.26
_chemical_name_systematic
; 
 ? 
;
_space_group_IT_number 12
_symmetry_cell_setting monoclinic
_symmetry_space_group_name_Hall '-C 2y'
_symmetry_space_group_name_H-M 'C 1 2/m 1'
_atom_sites_solution_hydrogens geom
_atom_sites_solution_primary direct
_atom_sites_solution_secondary difmap
_audit_creation_method SHELXL-97
_cell_angle_alpha 90.00
_cell_angle_beta 104.901(2)
_cell_angle_gamma 90.00
_cell_formula_units_Z 2
_cell_length_a 15.2821(17)
_cell_length_b 21.417(2)
_cell_length_c 9.2150(10)
_cell_measurement_reflns_used 980
_cell_measurement_temperature 298(2)
_cell_measurement_theta_max 25.08
_cell_measurement_theta_min 4.68
_cell_volume 2914.6(5)
_computing_cell_refinement 'SMART-NT (Bruker, 2001)'
_computing_data_collection 'SMART-NT (Bruker, 2001)'
_computing_data_reduction 'SAINT-NT (Bruker, 2000)'
_computing_molecular_graphics 'Bruker SHELXTL-NT'
_computing_publication_material 'Bruker SHELXTL-NT'
_computing_structure_refinement 'SHELXL-97 (Sheldrick, 1997)'
_computing_structure_solution 'SHELXS-97 (Sheldrick, 1990)'
_diffrn_ambient_temperature 298(2)
_diffrn_measured_fraction_theta_full 0.939
_diffrn_measured_fraction_theta_max 0.939
_diffrn_measurement_device_type 'CCD area detector'
_diffrn_measurement_method 'phi and omega scans'
_diffrn_radiation_monochromator graphite
_diffrn_radiation_source 'fine-focus sealed tube'
_diffrn_radiation_type MoK\a
_diffrn_radiation_wavelength 0.71073
_diffrn_reflns_av_R_equivalents 0.0230
_diffrn_reflns_av_sigmaI/netI 0.0233
_diffrn_reflns_limit_h_max 19
_diffrn_reflns_limit_h_min -19
_diffrn_reflns_limit_k_max 27
_diffrn_reflns_limit_k_min -28
_diffrn_reflns_limit_l_max 11
_diffrn_reflns_limit_l_min -12
_diffrn_reflns_number 10786
_diffrn_reflns_theta_full 27.90
_diffrn_reflns_theta_max 27.90
_diffrn_reflns_theta_min 1.67
_diffrn_standards_decay_% 0
_diffrn_standards_number 0
_exptl_absorpt_coefficient_mu 1.890
_exptl_absorpt_correction_T_max 0.78
_exptl_absorpt_correction_T_min 0.68
_exptl_absorpt_correction_type multi-scan
_exptl_absorpt_process_details '&#x0092;SADABS (Sheldrick, 1996)&#x0092;'
_exptl_crystal_colour yellow
_exptl_crystal_density_diffrn 1.862
_exptl_crystal_density_method 'not measured'
_exptl_crystal_description blocks
_exptl_crystal_F_000 1656
_exptl_crystal_size_max 0.22
_exptl_crystal_size_mid 0.16
_exptl_crystal_size_min 0.14
_refine_diff_density_max 1.185
_refine_diff_density_min -0.373
_refine_diff_density_rms 0.107
_refine_ls_extinction_method none
_refine_ls_goodness_of_fit_ref 1.108
_refine_ls_hydrogen_treatment mixed
_refine_ls_matrix_type full
_refine_ls_number_parameters 244
_refine_ls_number_reflns 3365
_refine_ls_number_restraints 21
_refine_ls_restrained_S_all 1.139
_refine_ls_R_factor_all 0.0582
_refine_ls_R_factor_gt 0.0522
_refine_ls_shift/su_max 0.000
_refine_ls_shift/su_mean 0.000
_refine_ls_structure_factor_coef Fsqd
_refine_ls_weighting_details 'calc w=1/[\s^2^(Fo^2^)+(0.0714P)^2^+7.6042P] where P=(Fo^2^+2Fc^2^)/3'
_refine_ls_weighting_scheme calc
_refine_ls_wR_factor_gt 0.1345
_refine_ls_wR_factor_ref 0.1389
_reflns_number_gt 3003
_reflns_number_total 3365
_reflns_threshold_expression I>2\s(I)
_cod_data_source_file cg0502690si20050615_114601.cif
_cod_data_source_block Zn_Tetram
_cod_original_cell_volume 2914.7(6)
_cod_original_sg_symbol_H-M C2/m
_cod_database_code 4505238

loop_
_symmetry_equiv_pos_as_xyz
'x, y, z'
'-x, y, -z'
'x+1/2, y+1/2, z'
'-x+1/2, y+1/2, -z'
'-x, -y, -z'
'x, -y, z'
'-x+1/2, -y+1/2, -z'
'x+1/2, -y+1/2, z'

loop_
_atom_site_label
_atom_site_type_symbol
_atom_site_fract_x
_atom_site_fract_y
_atom_site_fract_z
_atom_site_U_iso_or_equiv
_atom_site_adp_type
_atom_site_occupancy
_atom_site_symmetry_multiplicity
_atom_site_calc_flag
_atom_site_refinement_flags
_atom_site_disorder_assembly
_atom_site_disorder_group
Zn1 Zn 0.11363(3) 0.08094(2) -0.04392(5) 0.03779(17) Uani 1 1 d . . .
P1 P 0.06146(8) 0.0000 0.19381(13) 0.0314(3) Uani 1 2 d S . .
O1 O 0.1228(2) 0.0000 0.0842(4) 0.0385(8) Uani 1 2 d S . .
O2 O 0.1270(2) 0.0000 0.3564(4) 0.0407(8) Uani 1 2 d S . .
O3 O 0.00775(18) 0.05965(14) 0.1750(3) 0.0460(7) Uani 1 1 d . . .
P2 P 0.24800(9) 0.0000 -0.18069(14) 0.0369(3) Uani 1 2 d S . .
O4 O 0.19493(19) 0.05844(13) -0.1693(3) 0.0461(6) Uani 1 1 d . . .
O5 O 0.3428(3) 0.0000 -0.0730(5) 0.0767(17) Uani 1 2 d S . .
O6 O 0.2638(3) 0.0000 -0.3439(4) 0.0494(10) Uani 1 2 d S . .
P3 P -0.00399(12) 0.48755(11) 0.2770(2) 0.0437(9) Uani 0.50 1 d PD A -1
O7 O 0.0689(3) 0.5262(2) 0.3802(5) 0.0535(15) Uani 0.50 1 d PD A -1
O8 O -0.0506(5) 0.4457(3) 0.3680(6) 0.102(3) Uani 0.50 1 d PD A -1
O9 O 0.0356(4) 0.4458(2) 0.1766(6) 0.0599(16) Uani 0.50 1 d PD A -1
O10 O -0.0743(4) 0.5306(3) 0.1794(7) 0.096(3) Uani 0.50 1 d PD A -1
N1 N 0.1938(2) 0.1329(2) 0.1419(4) 0.0543(10) Uani 1 1 d . . .
N2 N 0.0794(2) 0.17643(16) -0.1069(4) 0.0465(8) Uani 1 1 d . . .
C1 C 0.2500(3) 0.1104(3) 0.2648(5) 0.0686(14) Uani 1 1 d . . .
H1 H 0.2577 0.0674 0.2759 0.082 Uiso 1 1 calc R . .
C2 C 0.2986(4) 0.1505(4) 0.3796(6) 0.089(2) Uani 1 1 d . . .
H2 H 0.3374 0.1339 0.4657 0.106 Uiso 1 1 calc R . .
C3 C 0.2881(4) 0.2135(4) 0.3632(7) 0.085(2) Uani 1 1 d . . .
H3 H 0.3203 0.2401 0.4377 0.103 Uiso 1 1 calc R . .
C4 C 0.2298(3) 0.2378(3) 0.2362(6) 0.0696(16) Uani 1 1 d . . .
C5 C 0.2162(4) 0.3042(3) 0.2089(8) 0.083(2) Uani 1 1 d . . .
H5 H 0.2478 0.3326 0.2794 0.099 Uiso 1 1 calc R . .
C6 C 0.1599(4) 0.3246(3) 0.0863(9) 0.081(2) Uani 1 1 d . . .
H6 H 0.1514 0.3674 0.0728 0.098 Uiso 1 1 calc R . .
C7 C 0.1108(3) 0.2831(2) -0.0284(6) 0.0631(14) Uani 1 1 d . . .
C8 C 0.0513(4) 0.3035(3) -0.1616(8) 0.0763(17) Uani 1 1 d . . .
H8 H 0.0416 0.3459 -0.1809 0.092 Uiso 1 1 calc R . .
C9 C 0.0074(4) 0.2601(2) -0.2630(7) 0.0642(13) Uani 1 1 d . . .
H9 H -0.0324 0.2726 -0.3526 0.077 Uiso 1 1 calc R . .
C10 C 0.0230(3) 0.1971(2) -0.2307(6) 0.0539(11) Uani 1 1 d . . .
H10 H -0.0081 0.1681 -0.3000 0.065 Uiso 1 1 calc R . .
C12 C 0.1835(3) 0.1958(2) 0.1270(5) 0.0558(12) Uani 1 1 d . . .
C11 C 0.1232(3) 0.2190(2) -0.0063(5) 0.0522(11) Uani 1 1 d . . .
O1W O 0.0963(3) 0.09742(18) -0.4686(4) 0.0674(9) Uani 1 1 d . . .

loop_
_atom_site_aniso_label
_atom_site_aniso_U_11
_atom_site_aniso_U_22
_atom_site_aniso_U_33
_atom_site_aniso_U_23
_atom_site_aniso_U_13
_atom_site_aniso_U_12
Zn1 0.0337(3) 0.0457(3) 0.0343(3) -0.00887(17) 0.00930(18) -0.00743(17)
P1 0.0269(6) 0.0431(7) 0.0219(5) 0.000 0.0021(4) 0.000
O1 0.0325(18) 0.058(2) 0.0245(16) 0.000 0.0064(14) 0.000
O2 0.0351(18) 0.055(2) 0.0256(16) 0.000 -0.0027(14) 0.000
O3 0.0406(14) 0.0512(15) 0.0380(14) -0.0091(12) -0.0048(11) 0.0100(12)
P2 0.0266(6) 0.0548(8) 0.0284(6) 0.000 0.0055(5) 0.000
O4 0.0500(16) 0.0451(15) 0.0505(16) -0.0086(12) 0.0263(13) -0.0082(13)
O5 0.032(2) 0.161(6) 0.034(2) 0.000 0.0035(18) 0.000
O6 0.037(2) 0.079(3) 0.0322(19) 0.000 0.0097(16) 0.000
P3 0.0388(8) 0.056(3) 0.0378(8) -0.0099(9) 0.0124(7) -0.0071(9)
O7 0.048(3) 0.070(4) 0.045(3) -0.011(2) 0.016(3) -0.014(3)
O8 0.125(7) 0.125(7) 0.073(5) -0.039(5) 0.056(5) -0.083(6)
O9 0.056(4) 0.060(4) 0.069(4) -0.020(3) 0.024(3) -0.004(3)
O10 0.091(6) 0.086(5) 0.086(6) -0.036(4) -0.023(4) 0.038(4)
N1 0.0433(19) 0.079(3) 0.0456(19) -0.0234(18) 0.0199(16) -0.0227(18)
N2 0.0401(17) 0.0482(19) 0.056(2) -0.0178(16) 0.0220(16) -0.0104(15)
C1 0.052(3) 0.104(4) 0.050(3) -0.017(3) 0.014(2) -0.021(3)
C2 0.055(3) 0.159(7) 0.051(3) -0.029(4) 0.011(2) -0.033(4)
C3 0.063(3) 0.128(6) 0.073(4) -0.059(4) 0.033(3) -0.045(4)
C4 0.052(3) 0.096(4) 0.073(3) -0.050(3) 0.039(3) -0.038(3)
C5 0.075(4) 0.086(4) 0.105(5) -0.066(4) 0.057(4) -0.047(3)
C6 0.079(4) 0.066(3) 0.121(5) -0.051(4) 0.064(4) -0.034(3)
C7 0.057(3) 0.059(3) 0.090(4) -0.030(3) 0.049(3) -0.021(2)
C8 0.073(4) 0.054(3) 0.123(5) -0.011(3) 0.062(4) -0.007(3)
C9 0.061(3) 0.058(3) 0.083(4) 0.000(3) 0.036(3) 0.003(2)
C10 0.046(2) 0.055(3) 0.066(3) -0.010(2) 0.022(2) -0.0041(19)
C12 0.044(2) 0.074(3) 0.060(3) -0.034(2) 0.032(2) -0.026(2)
C11 0.047(2) 0.055(3) 0.066(3) -0.027(2) 0.036(2) -0.0215(19)
O1W 0.078(2) 0.078(2) 0.0438(17) -0.0003(16) 0.0118(16) 0.0160(19)

loop_
_atom_type_symbol
_atom_type_description
_atom_type_scat_dispersion_real
_atom_type_scat_dispersion_imag
_atom_type_scat_source
C C 0.0033 0.0016 'International Tables Vol C Tables 4.2.6.8 and 6.1.1.4'
H H 0.0000 0.0000 'International Tables Vol C Tables 4.2.6.8 and 6.1.1.4'
N N 0.0061 0.0033 'International Tables Vol C Tables 4.2.6.8 and 6.1.1.4'
O O 0.0106 0.0060 'International Tables Vol C Tables 4.2.6.8 and 6.1.1.4'
P P 0.1023 0.0942 'International Tables Vol C Tables 4.2.6.8 and 6.1.1.4'
Zn Zn 0.2839 1.4301 'International Tables Vol C Tables 4.2.6.8 and 6.1.1.4'

loop_
_geom_angle_atom_site_label_1
_geom_angle_atom_site_label_2
_geom_angle_atom_site_label_3
_geom_angle
_geom_angle_site_symmetry_1
_geom_angle_site_symmetry_3
_geom_angle_publ_flag
O4 Zn1 O3 102.66(12) . 2 y
O4 Zn1 O1 99.71(12) . . y
O3 Zn1 O1 94.01(12) 2 . y
O4 Zn1 N1 106.23(12) . . y
O3 Zn1 N1 148.92(14) 2 . y
O1 Zn1 N1 92.20(14) . . y
O4 Zn1 N2 102.79(12) . . y
O3 Zn1 N2 85.99(12) 2 . y
O1 Zn1 N2 156.93(12) . . y
N1 Zn1 N2 76.77(15) . . y
O3 P1 O3 116.3(2) . 6 ?
O3 P1 O1 109.23(14) . . ?
O3 P1 O1 109.23(14) 6 . ?
O3 P1 O2 107.74(12) . . ?
O3 P1 O2 107.74(12) 6 . ?
O1 P1 O2 106.1(2) . . ?
P1 O1 Zn1 114.00(11) . 6 ?
P1 O1 Zn1 114.00(11) . . ?
Zn1 O1 Zn1 112.77(15) 6 . ?
P1 O3 Zn1 131.37(17) . 2 ?
O4 P2 O4 112.0(2) . 6 ?
O4 P2 O5 112.99(14) . . ?
O4 P2 O5 112.99(14) 6 . ?
O4 P2 O6 106.36(14) . . ?
O4 P2 O6 106.36(14) 6 . ?
O5 P2 O6 105.4(2) . . ?
P2 O4 Zn1 132.64(18) . . ?
O7 P3 O9 111.1(2) . . ?
O7 P3 O10 109.5(2) . . ?
O9 P3 O10 109.2(2) . . ?
O7 P3 O8 110.4(2) . . ?
O9 P3 O8 107.7(2) . . ?
O10 P3 O8 108.8(3) . . ?
C1 N1 C12 118.8(4) . . ?
C1 N1 Zn1 127.3(4) . . ?
C12 N1 Zn1 114.0(3) . . ?
C10 N2 C11 117.8(4) . . ?
C10 N2 Zn1 127.8(3) . . ?
C11 N2 Zn1 114.4(3) . . ?
N1 C1 C2 121.2(7) . . ?
N1 C1 H1 119.4 . . ?
C2 C1 H1 119.4 . . ?
C3 C2 C1 119.6(6) . . ?
C3 C2 H2 120.2 . . ?
C1 C2 H2 120.2 . . ?
C2 C3 C4 120.0(5) . . ?
C2 C3 H3 120.0 . . ?
C4 C3 H3 120.0 . . ?
C3 C4 C12 117.8(6) . . ?
C3 C4 C5 123.4(5) . . ?
C12 C4 C5 118.9(6) . . ?
C6 C5 C4 120.7(5) . . ?
C6 C5 H5 119.6 . . ?
C4 C5 H5 119.6 . . ?
C5 C6 C7 122.2(6) . . ?
C5 C6 H6 118.9 . . ?
C7 C6 H6 118.9 . . ?
C11 C7 C8 118.0(5) . . ?
C11 C7 C6 118.5(6) . . ?
C8 C7 C6 123.6(6) . . ?
C9 C8 C7 118.9(5) . . ?
C9 C8 H8 120.5 . . ?
C7 C8 H8 120.5 . . ?
C8 C9 C10 119.2(6) . . ?
C8 C9 H9 120.4 . . ?
C10 C9 H9 120.4 . . ?
N2 C10 C9 123.4(5) . . ?
N2 C10 H10 118.3 . . ?
C9 C10 H10 118.3 . . ?
N1 C12 C4 122.7(5) . . ?
N1 C12 C11 117.8(4) . . ?
C4 C12 C11 119.4(5) . . ?
N2 C11 C7 122.7(5) . . ?
N2 C11 C12 117.0(4) . . ?
C7 C11 C12 120.3(4) . . ?

loop_
_geom_bond_atom_site_label_1
_geom_bond_atom_site_label_2
_geom_bond_distance
_geom_bond_site_symmetry_2
_geom_bond_publ_flag
Zn1 O4 1.962(3) . y
Zn1 O3 1.989(3) 2 y
Zn1 O1 2.0815(19) . y
Zn1 N1 2.144(3) . y
Zn1 N2 2.154(4) . y
P1 O3 1.504(3) . y
P1 O3 1.504(3) 6 .
P1 O1 1.545(4) . y
P1 O2 1.573(3) . y
P2 O4 1.510(3) . y
P2 O4 1.510(3) 6 ?
P2 O5 1.531(4) . y
P2 O6 1.583(4) . y
P3 O7 1.513(4) . y
P3 O9 1.520(4) . y
P3 O10 1.522(4) . y
P3 O8 1.524(4) . y
N1 C1 1.324(7) . ?
N1 C12 1.357(7) . ?
N2 C10 1.317(6) . ?
N2 C11 1.349(5) . ?
C1 C2 1.415(8) . ?
C1 H1 0.9300 . ?
C2 C3 1.364(11) . ?
C2 H2 0.9300 . ?
C3 C4 1.377(9) . ?
C3 H3 0.9300 . ?
C4 C12 1.399(6) . ?
C4 C5 1.451(9) . ?
C5 C6 1.306(10) . ?
C5 H5 0.9300 . ?
C6 C7 1.436(7) . ?
C6 H6 0.9300 . ?
C7 C11 1.394(8) . ?
C7 C8 1.397(8) . ?
C8 C9 1.365(8) . ?
C8 H8 0.9300 . ?
C9 C10 1.389(7) . ?
C9 H9 0.9300 . ?
C10 H10 0.9300 . ?
C12 C11 1.422(7) . ?
